data_7240688
loop_
_publ_author_name
'Al-Taie, Zahraa S.'
'Anetts, Simon R.'
'Christensen, Jeppe'
'Coles, Simon J.'
'Horton, Peter N.'
'Evans, Daniel M.'
'Jones, Leigh F.'
'de Kleijne, Frank F. J.'
'Ledbetter, Shaun M.'
'Mehdar, Yassin T. H.'
'Murphy, Patrick J.'
'Wilson, Jack A.'

_publ_section_title
;
 Proline derived guanidine catalysts forge extensive H-bonded
 architectures: a solution and solid state study
;
_journal_issue 38
_journal_name_full 'RSC Advances'
_journal_page_first 22397
_journal_page_last 22416
_journal_paper_doi 10.1039/C9RA07508A
_journal_volume 10
_journal_year 2020
_chemical_absolute_configuration syn
_chemical_formula_moiety 'C16 H22 N4 O3'
_chemical_formula_sum 'C16 H22 N4 O3'
_chemical_formula_weight 318.37
_space_group_crystal_system triclinic
_space_group_IT_number 1
_space_group_name_Hall 'P 1'
_space_group_name_H-M_alt 'P 1'
_atom_sites_solution_hydrogens mixed
_audit_creation_method SHELXL-2014/7
_audit_update_record
;
2019-09-10 deposited with the CCDC.	2020-02-25 downloaded from the CCDC.
;
_cell_angle_alpha 104.553(6)
_cell_angle_beta 110.229(6)
_cell_angle_gamma 105.243(6)
_cell_formula_units_Z 2
_cell_length_a 8.9903(5)
_cell_length_b 10.1684(6)
_cell_length_c 10.7191(7)
_cell_measurement_reflns_used 2521
_cell_measurement_temperature 100(2)
_cell_measurement_theta_max 34.7240090427
_cell_measurement_theta_min 2.83970862676
_cell_volume 821.31(11)
_computing_cell_refinement 'XIA2 0.4.0.438-g4431aaa, Winter, G. (2010) J. Appl. Cryst. 43'
_computing_data_collection 'GDA 8.44; generic data acquisition software'
_computing_data_reduction 'XIA2 0.4.0.438-g4431aaa, Winter, G. (2010) J. Appl. Cryst. 43'
_computing_structure_refinement 'SHELXL-2014/7 (Sheldrick, 2014)'
_computing_structure_solution 'SHELXT Acta Cryst. (2015). A71, 3-8'
_diffrn_ambient_temperature 100(2)
_diffrn_detector 'hybrid pixel detector'
_diffrn_detector_area_resol_mean 5.81
_diffrn_detector_dtime 0.004
_diffrn_detector_type 'Dectris, PILATUS 2M'
_diffrn_measured_fraction_theta_full 0.960
_diffrn_measured_fraction_theta_max 0.876
_diffrn_measurement_details
;Data collection strategy using shutter-less operation of detector. 
Three omega scans -170 to 25 with phi 0, 120 and 240 respectively.
0.1 degree images with 0.5 sec exposure
;
_diffrn_measurement_device 'three-circle diffractometer'
_diffrn_measurement_device_details 'custom build fixed Chi diffractometer'
_diffrn_measurement_method 'profile data from \w-scans'
_diffrn_measurement_specimen_support 'MiTeGen loops'
_diffrn_radiation_collimation 'focusing mirrors and 0.100 mm pinhole'
_diffrn_radiation_monochromator 'Si 111, double crystal monochromator'
_diffrn_radiation_probe x-ray
_diffrn_radiation_type synchrotron
_diffrn_radiation_wavelength 0.9028
_diffrn_radiation_wavelength_details 'Au L2 absorption edge'
_diffrn_radiation_wavelength_determination estimated
_diffrn_reflns_av_R_equivalents 0.1676
_diffrn_reflns_av_unetI/netI 0.1847
_diffrn_reflns_Laue_measured_fraction_full 0.960
_diffrn_reflns_Laue_measured_fraction_max 0.876
_diffrn_reflns_limit_h_max 11
_diffrn_reflns_limit_h_min -11
_diffrn_reflns_limit_k_max 13
_diffrn_reflns_limit_k_min -12
_diffrn_reflns_limit_l_max 13
_diffrn_reflns_limit_l_min -13
_diffrn_reflns_number 7772
_diffrn_reflns_point_group_measured_fraction_full 0.853
_diffrn_reflns_point_group_measured_fraction_max 0.755
_diffrn_reflns_theta_full 32.798
_diffrn_reflns_theta_max 35.839
_diffrn_reflns_theta_min 2.849
_diffrn_source synchrotron
_diffrn_source_type 'DLS beamline I19, undulator'
_exptl_absorpt_coefficient_mu 0.165
_exptl_absorpt_correction_T_max 1.0
_exptl_absorpt_correction_T_min 0.998
_exptl_absorpt_correction_type empirical
_exptl_absorpt_process_details
;
CCP4 7.0.040: AIMLESS, version 0.5.32 : 29/03/17
Scaling & analysis of unmerged intensities, 
absorption correction using spherical harmonics
;
_exptl_crystal_colour colourless
_exptl_crystal_density_diffrn 1.287
_exptl_crystal_description plate
_exptl_crystal_F_000 340
_exptl_crystal_size_max 0.045
_exptl_crystal_size_mid 0.020
_exptl_crystal_size_min 0.010
_refine_diff_density_max 0.442
_refine_diff_density_min -0.254
_refine_diff_density_rms 0.069
_refine_ls_abs_structure_details
;
 Flack x determined using 1445 quotients [(I+)-(I-)]/[(I+)+(I-)]
 (Parsons, Flack and Wagner, Acta Cryst. B69 (2013) 249-259).
;
_refine_ls_abs_structure_Flack 0.3(10)
_refine_ls_extinction_method none
_refine_ls_goodness_of_fit_ref 0.956
_refine_ls_hydrogen_treatment mixed
_refine_ls_matrix_type full
_refine_ls_number_parameters 455
_refine_ls_number_reflns 5673
_refine_ls_number_restraints 12
_refine_ls_restrained_S_all 0.955
_refine_ls_R_factor_all 0.0890
_refine_ls_R_factor_gt 0.0767
_refine_ls_shift/su_max 0.000
_refine_ls_shift/su_mean 0.000
_refine_ls_structure_factor_coef Fsqd
_refine_ls_weighting_details 'w=1/[\s^2^(Fo^2^)] where P=(Fo^2^+2Fc^2^)/3'
_refine_ls_weighting_scheme calc
_refine_ls_wR_factor_gt 0.1904
_refine_ls_wR_factor_ref 0.2073
_reflns_Friedel_coverage 0.724
_reflns_Friedel_fraction_full 0.745
_reflns_Friedel_fraction_max 0.634
_reflns_number_gt 4413
_reflns_number_total 5673
_reflns_threshold_expression 'I > 2\s(I)'
_cod_data_source_file c9ra07508a2.cif
_cod_data_source_block shelx_CCDC4
_cod_depositor_comments 'Adding full bibliography for 7240683--7240703.cif.'
_cod_original_cell_volume 821.31(10)
_cod_database_code 7240688
_shelx_space_group_comment
;
The symmetry employed for this shelxl refinement is uniquely defined
by the following loop, which should always be used as a source of
symmetry information in preference to the above space-group names.
They are only intended as comments.
;
_shelx_estimated_absorpt_t_min 0.993
_shelx_estimated_absorpt_t_max 0.998

loop_
_space_group_symop_operation_xyz
'x, y, z'

loop_
_atom_site_label
_atom_site_type_symbol
_atom_site_fract_x
_atom_site_fract_y
_atom_site_fract_z
_atom_site_U_iso_or_equiv
_atom_site_adp_type
_atom_site_occupancy
_atom_site_site_symmetry_order
_atom_site_calc_flag
_atom_site_refinement_flags_posn
_atom_site_refinement_flags_adp
_atom_site_refinement_flags_occupancy
_atom_site_disorder_assembly
_atom_site_disorder_group
O4 O 1.9191(5) 1.3825(4) 1.5965(4) 0.0506(10) Uani 1 1 d . . . . .
O3 O 1.8551(5) 1.6951(4) 1.7165(4) 0.0467(9) Uani 1 1 d . . . . .
N4 N 1.5835(5) 1.6511(4) 1.6669(5) 0.0450(12) Uani 1 1 d . . . . .
C22 C 1.7918(7) 1.3347(5) 1.6167(6) 0.0443(13) Uani 1 1 d . . . . .
N2 N 1.3760(6) 1.6772(4) 1.4724(5) 0.0490(12) Uani 1 1 d . . . . .
N3 N 1.3061(7) 1.5874(5) 1.6334(6) 0.0520(14) Uani 1 1 d . . . . .
O6 O 1.1516(4) 1.3012(4) 1.2877(4) 0.0463(9) Uani 1 1 d . . . . .
C16 C 2.1164(7) 1.9940(6) 1.8894(7) 0.0505(14) Uani 1 1 d . . . . .
H28 H 2.0815 1.9453 1.9455 0.061 Uiso 1 1 calc R U . . .
C7 C 1.4246(7) 1.6383(5) 1.5914(6) 0.0454(14) Uani 1 1 d . . . . .
O5 O 1.3041(5) 1.2552(4) 1.4763(4) 0.0483(10) Uani 1 1 d . . . . .
N7 N 1.6993(6) 1.4082(4) 1.3687(5) 0.0455(11) Uani 1 1 d . . . . .
C15 C 2.1967(7) 2.1466(6) 1.9455(6) 0.0523(14) Uani 1 1 d . . . . .
H29 H 2.2176 2.2021 2.0399 0.063 Uiso 1 1 calc R U . . .
N6 N 1.6333(6) 1.3230(4) 1.5318(5) 0.0425(11) Uani 1 1 d . . . . .
C27 C 0.9208(7) 1.0835(6) 1.2549(6) 0.0438(12) Uani 1 1 d . . . . .
C14 C 2.2462(7) 2.2177(6) 1.8628(7) 0.0528(15) Uani 1 1 d . . . . .
H30 H 2.2997 2.3221 1.9004 0.063 Uiso 1 1 calc R U . . .
C28 C 0.8761(8) 1.0093(6) 1.3372(7) 0.0558(15) Uani 1 1 d . . . . .
H16 H 0.8991 1.0642 1.4324 0.067 Uiso 1 1 calc R U . . .
C9 C 1.7090(7) 1.7011(5) 1.6271(6) 0.0424(13) Uani 1 1 d . . . . .
C25 C 1.2997(7) 1.2974(5) 1.3777(6) 0.0441(14) Uani 1 1 d . . . . .
C10 C 2.0018(7) 1.7468(6) 1.6912(6) 0.0483(14) Uani 1 1 d . . . . .
H26A H 1.9660 1.7093 1.5865 0.058 Uiso 1 1 calc R U . . .
H26B H 2.0862 1.7064 1.7352 0.058 Uiso 1 1 calc R U . . .
C24 C 1.6603(8) 1.4522(7) 1.2463(6) 0.0535(15) Uani 1 1 d . . . . .
H8A H 1.6094 1.5258 1.2594 0.080 Uiso 1 1 calc R U . . .
H8B H 1.5790 1.3660 1.1586 0.080 Uiso 1 1 calc R U . . .
H8C H 1.7663 1.4946 1.2382 0.080 Uiso 1 1 calc R U . . .
C11 C 2.0866(7) 1.9116(6) 1.7511(6) 0.0472(13) Uani 1 1 d . . . . .
C23 C 1.5819(7) 1.3597(5) 1.4119(6) 0.0431(14) Uani 1 1 d . . . . .
C29 C 0.7992(9) 0.8583(7) 1.2839(7) 0.0630(18) Uani 1 1 d . . . . .
H15 H 0.7704 0.8095 1.3421 0.076 Uiso 1 1 calc R U . . .
O1 O 1.0858(6) 1.6071(5) 1.4042(4) 0.0646(12) Uani 1 1 d . . . . .
C21 C 1.7998(7) 1.2724(6) 1.7327(6) 0.0479(13) Uani 1 1 d . . . . .
H5 H 1.9176 1.3240 1.8145 0.057 Uiso 1 1 calc R U . . .
C20 C 1.7581(8) 1.1024(6) 1.6733(7) 0.0555(14) Uani 1 1 d . . . . .
H4A H 1.6889 1.0581 1.5678 0.067 Uiso 1 1 calc R U . . .
H4B H 1.8649 1.0830 1.6980 0.067 Uiso 1 1 calc R U . . .
N8 N 1.4242(6) 1.3475(4) 1.3378(5) 0.0437(11) Uani 1 1 d . . . . .
C26 C 1.0035(7) 1.2498(6) 1.3149(6) 0.0479(14) Uani 1 1 d . . . . .
H10A H 0.9182 1.2892 1.2706 0.057 Uiso 1 1 calc R U . . .
H10B H 1.0398 1.2876 1.4198 0.057 Uiso 1 1 calc R U . . .
C31 C 0.8055(7) 0.8497(6) 1.0607(7) 0.0526(15) Uani 1 1 d . . . . .
H13 H 0.7810 0.7948 0.9651 0.063 Uiso 1 1 calc R U . . .
N5 N 1.6747(6) 1.2839(5) 1.7859(5) 0.0512(11) Uani 1 1 d . . . . .
C32 C 0.8821(7) 1.0006(6) 1.1145(6) 0.0470(13) Uani 1 1 d . . . . .
H12 H 0.9090 1.0490 1.0554 0.056 Uiso 1 1 calc R U . . .
C13 C 2.2181(8) 2.1374(6) 1.7259(6) 0.0545(16) Uani 1 1 d . . . . .
H31 H 2.2534 2.1863 1.6703 0.065 Uiso 1 1 calc R U . . .
C12 C 2.1378(7) 1.9848(6) 1.6703(7) 0.0535(15) Uani 1 1 d . . . . .
H32 H 2.1177 1.9300 1.5760 0.064 Uiso 1 1 calc R U . . .
C30 C 0.7637(8) 0.7773(6) 1.1438(7) 0.0578(16) Uani 1 1 d . . . . .
H14 H 0.7112 0.6729 1.1060 0.069 Uiso 1 1 calc R U . . .
C8 C 1.3411(8) 1.5380(7) 1.7511(8) 0.0604(17) Uani 1 1 d . . . . .
H24A H 1.4163 1.6227 1.8415 0.091 Uiso 1 1 calc R U . . .
H24B H 1.3978 1.4688 1.7387 0.091 Uiso 1 1 calc R U . . .
H24C H 1.2330 1.4887 1.7531 0.091 Uiso 1 1 calc R U . . .
C19 C 1.6561(9) 1.0422(6) 1.7484(7) 0.0606(16) Uani 1 1 d . . . . .
H3A H 1.5353 0.9795 1.6787 0.073 Uiso 1 1 calc R U . . .
H3B H 1.7074 0.9834 1.7973 0.073 Uiso 1 1 calc R U . . .
C6 C 1.2117(8) 1.6559(8) 1.3846(7) 0.0611(18) Uani 1 1 d . . . . .
C18 C 1.6664(9) 1.1775(6) 1.8568(7) 0.0543(14) Uani 1 1 d . . . . .
H2A H 1.5635 1.1562 1.8749 0.065 Uiso 1 1 calc R U . . .
H2B H 1.7703 1.2143 1.9489 0.065 Uiso 1 1 calc R U . . .
C17 C 1.7184(9) 1.4318(6) 1.8815(7) 0.0614(18) Uani 1 1 d . . . . .
H1A H 1.7282 1.4992 1.8308 0.092 Uiso 1 1 calc R U . . .
H1B H 1.8281 1.4633 1.9654 0.092 Uiso 1 1 calc R U . . .
H1C H 1.6283 1.4329 1.9129 0.092 Uiso 1 1 calc R U . . .
C2 C 1.320(4) 1.7783(15) 1.134(3) 0.061(3) Uani 0.523(5) 1 d D . P A 1
H18A H 1.4352 1.8350 1.1458 0.073 Uiso 0.523(5) 1 calc R U P A 1
H18B H 1.2363 1.8136 1.0800 0.073 Uiso 0.523(5) 1 calc R U P A 1
C1 C 1.3130(18) 1.9356(12) 1.3423(19) 0.060(4) Uani 0.523(5) 1 d D . P A 1
H17A H 1.1998 1.9349 1.2877 0.091 Uiso 0.523(5) 1 calc R U P A 1
H17B H 1.4022 2.0171 1.3443 0.091 Uiso 0.523(5) 1 calc R U P A 1
H17C H 1.3305 1.9482 1.4407 0.091 Uiso 0.523(5) 1 calc R U P A 1
C5 C 1.1860(17) 1.6636(12) 1.2517(15) 0.051(2) Uani 0.523(5) 1 d D . P A 1
H21 H 1.0719 1.6697 1.2053 0.061 Uiso 0.523(5) 1 calc R U P A 1
N1 N 1.3225(11) 1.7963(9) 1.2740(9) 0.0497(15) Uani 0.523(5) 1 d D . P A 1
C4 C 1.2019(15) 1.5403(10) 1.1450(11) 0.0550(14) Uani 0.523(5) 1 d D . P A 1
H20A H 1.2835 1.5017 1.1968 0.066 Uiso 0.523(5) 1 calc R U P A 1
H20B H 1.0889 1.4582 1.0827 0.066 Uiso 0.523(5) 1 calc R U P A 1
C3 C 1.2688(14) 1.6147(11) 1.0562(12) 0.0550(14) Uani 0.523(5) 1 d D . P A 1
H19A H 1.3689 1.5938 1.0521 0.066 Uiso 0.523(5) 1 calc R U P A 1
H19B H 1.1780 1.5798 0.9570 0.066 Uiso 0.523(5) 1 calc R U P A 1
C5A C 1.214(2) 1.7342(14) 1.2654(19) 0.051(2) Uani 0.477(5) 1 d D . P A 2
H21A H 1.0982 1.6857 1.1810 0.061 Uiso 0.477(5) 1 calc R U P A 2
C4A C 1.259(3) 1.9009(17) 1.324(2) 0.0550(14) Uani 0.477(5) 1 d D . P A 2
H20C H 1.3257 1.9440 1.4294 0.066 Uiso 0.477(5) 1 calc R U P A 2
H20D H 1.1528 1.9220 1.2981 0.066 Uiso 0.477(5) 1 calc R U P A 2
C1A C 1.2939(15) 1.5687(12) 1.1164(14) 0.044(3) Uani 0.477(5) 1 d D . P A 2
H17D H 1.1812 1.5371 1.0358 0.066 Uiso 0.477(5) 1 calc R U P A 2
H17E H 1.2886 1.5018 1.1679 0.066 Uiso 0.477(5) 1 calc R U P A 2
H17F H 1.3797 1.5668 1.0799 0.066 Uiso 0.477(5) 1 calc R U P A 2
N1A N 1.3423(13) 1.7194(10) 1.2148(11) 0.0497(15) Uani 0.477(5) 1 d D . P A 2
C2A C 1.355(4) 1.8287(18) 1.141(3) 0.061(3) Uani 0.477(5) 1 d D . P A 2
H18C H 1.2524 1.7934 1.0481 0.073 Uiso 0.477(5) 1 calc R U P A 2
H18D H 1.4592 1.8487 1.1238 0.073 Uiso 0.477(5) 1 calc R U P A 2
C3A C 1.3667(18) 1.9643(13) 1.2508(14) 0.0550(14) Uani 0.477(5) 1 d D . P A 2
H19C H 1.3185 2.0254 1.2034 0.066 Uiso 0.477(5) 1 calc R U P A 2
H19D H 1.4874 2.0250 1.3222 0.066 Uiso 0.477(5) 1 calc R U P A 2
O2 O 1.7030(5) 1.7447(4) 1.5300(4) 0.0489(10) Uani 1 1 d . . . . .
H33 H 1.548(7) 1.292(6) 1.548(5) 0.030(13) Uiso 1 1 d . . . . .
H34 H 1.806(8) 1.425(6) 1.435(6) 0.042(15) Uiso 1 1 d . . . . .
H35 H 1.213(9) 1.583(8) 1.592(7) 0.06(2) Uiso 1 1 d . . . . .
H36 H 1.472(7) 1.699(6) 1.441(6) 0.045(15) Uiso 1 1 d . . . . .

loop_
_atom_site_aniso_label
_atom_site_aniso_U_11
_atom_site_aniso_U_22
_atom_site_aniso_U_33
_atom_site_aniso_U_23
_atom_site_aniso_U_13
_atom_site_aniso_U_12
O4 0.038(2) 0.048(2) 0.061(3) 0.0131(18) 0.0217(19) 0.0165(17)
O3 0.040(2) 0.0362(17) 0.056(2) 0.0113(16) 0.0189(18) 0.0120(16)
N4 0.032(2) 0.031(2) 0.055(3) 0.0041(19) 0.012(2) 0.0084(17)
C22 0.044(3) 0.026(2) 0.053(3) 0.007(2) 0.016(3) 0.013(2)
N2 0.042(3) 0.037(2) 0.051(3) 0.005(2) 0.013(2) 0.012(2)
N3 0.037(3) 0.042(2) 0.061(3) 0.006(2) 0.016(3) 0.013(2)
O6 0.036(2) 0.0431(19) 0.051(2) 0.0112(17) 0.0163(17) 0.0124(16)
C16 0.045(3) 0.042(3) 0.055(3) 0.009(3) 0.022(3) 0.011(2)
C7 0.044(3) 0.028(2) 0.058(4) 0.005(2) 0.027(3) 0.011(2)
O5 0.044(2) 0.0404(19) 0.052(2) 0.0131(18) 0.0188(19) 0.0111(17)
N7 0.038(3) 0.040(2) 0.052(3) 0.013(2) 0.019(2) 0.011(2)
C15 0.051(3) 0.042(3) 0.052(4) 0.010(3) 0.020(3) 0.011(2)
N6 0.038(3) 0.034(2) 0.051(3) 0.010(2) 0.020(2) 0.0131(19)
C27 0.030(3) 0.041(2) 0.050(3) 0.006(2) 0.018(2) 0.009(2)
C14 0.044(3) 0.034(2) 0.064(4) 0.009(3) 0.021(3) 0.004(2)
C28 0.055(4) 0.045(3) 0.049(3) 0.005(3) 0.022(3) 0.005(2)
C9 0.039(3) 0.029(2) 0.045(3) 0.003(2) 0.014(3) 0.010(2)
C25 0.043(3) 0.026(2) 0.053(4) 0.006(2) 0.018(3) 0.011(2)
C10 0.044(3) 0.041(3) 0.058(3) 0.009(3) 0.026(3) 0.017(2)
C24 0.046(3) 0.052(3) 0.056(4) 0.019(3) 0.023(3) 0.011(3)
C11 0.042(3) 0.042(3) 0.052(3) 0.012(2) 0.018(3) 0.016(2)
C23 0.037(3) 0.025(2) 0.051(3) 0.003(2) 0.013(3) 0.008(2)
C29 0.063(4) 0.056(4) 0.060(4) 0.019(3) 0.029(3) 0.009(3)
O1 0.047(3) 0.072(3) 0.054(3) 0.002(2) 0.015(2) 0.024(2)
C21 0.043(3) 0.038(2) 0.050(3) 0.009(2) 0.013(2) 0.016(2)
C20 0.059(3) 0.038(3) 0.058(3) 0.007(2) 0.018(3) 0.023(2)
N8 0.045(3) 0.033(2) 0.050(3) 0.0092(19) 0.024(2) 0.0133(19)
C26 0.034(3) 0.044(3) 0.057(4) 0.012(3) 0.018(3) 0.012(2)
C31 0.051(4) 0.041(3) 0.056(4) 0.007(3) 0.022(3) 0.014(3)
N5 0.051(3) 0.039(2) 0.051(2) 0.0106(19) 0.016(2) 0.0133(19)
C32 0.045(3) 0.045(3) 0.052(3) 0.017(2) 0.023(3) 0.018(2)
C13 0.055(4) 0.041(3) 0.057(4) 0.012(3) 0.027(3) 0.007(3)
C12 0.048(3) 0.051(3) 0.054(3) 0.010(3) 0.026(3) 0.012(2)
C30 0.059(4) 0.042(3) 0.054(4) 0.007(3) 0.022(3) 0.007(3)
C8 0.043(3) 0.054(3) 0.069(4) 0.013(3) 0.022(3) 0.011(3)
C19 0.076(4) 0.035(2) 0.058(3) 0.013(2) 0.022(3) 0.018(3)
C6 0.048(4) 0.072(4) 0.051(4) 0.000(3) 0.019(3) 0.031(3)
C18 0.059(3) 0.045(3) 0.051(3) 0.016(2) 0.017(3) 0.021(2)
C17 0.071(4) 0.041(3) 0.054(4) 0.007(3) 0.016(3) 0.020(3)
C2 0.088(12) 0.047(9) 0.066(5) 0.029(9) 0.042(7) 0.035(11)
C1 0.063(10) 0.034(6) 0.077(8) 0.018(6) 0.022(8) 0.022(6)
C5 0.045(5) 0.044(6) 0.063(5) 0.026(6) 0.023(4) 0.015(6)
N1 0.052(4) 0.043(3) 0.056(4) 0.012(3) 0.027(3) 0.024(3)
C4 0.056(4) 0.041(3) 0.058(3) 0.013(3) 0.023(3) 0.013(3)
C3 0.056(4) 0.041(3) 0.058(3) 0.013(3) 0.023(3) 0.013(3)
C5A 0.045(5) 0.044(6) 0.063(5) 0.026(6) 0.023(4) 0.015(6)
C4A 0.056(4) 0.041(3) 0.058(3) 0.013(3) 0.023(3) 0.013(3)
C1A 0.042(6) 0.039(5) 0.057(8) 0.014(5) 0.032(6) 0.016(5)
N1A 0.052(4) 0.043(3) 0.056(4) 0.012(3) 0.027(3) 0.024(3)
C2A 0.088(12) 0.047(9) 0.066(5) 0.029(9) 0.042(7) 0.035(11)
C3A 0.056(4) 0.041(3) 0.058(3) 0.013(3) 0.023(3) 0.013(3)
O2 0.050(2) 0.0367(18) 0.054(2) 0.0119(18) 0.0227(19) 0.0130(17)

loop_
_atom_type_symbol
_atom_type_description
_atom_type_scat_dispersion_real
_atom_type_scat_dispersion_imag
_atom_type_scat_source
C C 0.0060 0.0030 'International Tables Vol C Tables 4.2.6.8 and 6.1.1.4'
H H 0.0000 0.0000 'International Tables Vol C Tables 4.2.6.8 and 6.1.1.4'
N N 0.0110 0.0060 'International Tables Vol C Tables 4.2.6.8 and 6.1.1.4'
O O 0.0200 0.0100 'International Tables Vol C Tables 4.2.6.8 and 6.1.1.4'

loop_
_geom_angle_atom_site_label_1
_geom_angle_atom_site_label_2
_geom_angle_atom_site_label_3
_geom_angle
_geom_angle_site_symmetry_1
_geom_angle_site_symmetry_3
_geom_angle_publ_flag
C9 O3 C10 115.5(5) . . ?
C7 N4 C9 120.2(5) . . ?
O4 C22 N6 123.2(5) . . ?
O4 C22 C21 121.7(5) . . ?
N6 C22 C21 114.9(5) . . ?
C6 N2 C7 125.9(6) . . ?
C6 N2 H36 121(3) . . ?
C7 N2 H36 111(3) . . ?
C7 N3 C8 122.7(5) . . ?
C7 N3 H35 119(5) . . ?
C8 N3 H35 118(5) . . ?
C25 O6 C26 115.8(5) . . ?
C15 C16 C11 120.5(6) . . ?
C15 C16 H28 119.8 . . ?
C11 C16 H28 119.8 . . ?
N4 C7 N3 118.0(6) . . ?
N4 C7 N2 123.8(5) . . ?
N3 C7 N2 118.2(5) . . ?
C23 N7 C24 122.0(5) . . ?
C23 N7 H34 110(4) . . ?
C24 N7 H34 127(4) . . ?
C14 C15 C16 119.7(5) . . ?
C14 C15 H29 120.2 . . ?
C16 C15 H29 120.2 . . ?
C22 N6 C23 128.8(5) . . ?
C22 N6 H33 122(3) . . ?
C23 N6 H33 109(4) . . ?
C28 C27 C32 118.1(5) . . ?
C28 C27 C26 120.7(5) . . ?
C32 C27 C26 121.2(5) . . ?
C13 C14 C15 120.4(5) . . ?
C13 C14 H30 119.8 . . ?
C15 C14 H30 119.8 . . ?
C29 C28 C27 121.5(5) . . ?
C29 C28 H16 119.3 . . ?
C27 C28 H16 119.3 . . ?
O2 C9 N4 129.8(5) . . ?
O2 C9 O3 122.0(5) . . ?
N4 C9 O3 108.2(5) . . ?
O5 C25 N8 130.9(5) . . ?
O5 C25 O6 120.6(5) . . ?
N8 C25 O6 108.5(5) . . ?
O3 C10 C11 112.9(4) . . ?
O3 C10 H26A 109.0 . . ?
C11 C10 H26A 109.0 . . ?
O3 C10 H26B 109.0 . . ?
C11 C10 H26B 109.0 . . ?
H26A C10 H26B 107.8 . . ?
N7 C24 H8A 109.5 . . ?
N7 C24 H8B 109.5 . . ?
H8A C24 H8B 109.5 . . ?
N7 C24 H8C 109.5 . . ?
H8A C24 H8C 109.5 . . ?
H8B C24 H8C 109.5 . . ?
C12 C11 C16 118.9(5) . . ?
C12 C11 C10 120.6(5) . . ?
C16 C11 C10 120.5(5) . . ?
N8 C23 N7 118.3(5) . . ?
N8 C23 N6 124.3(5) . . ?
N7 C23 N6 117.4(5) . . ?
C28 C29 C30 119.5(6) . . ?
C28 C29 H15 120.2 . . ?
C30 C29 H15 120.2 . . ?
N5 C21 C22 113.9(5) . . ?
N5 C21 C20 104.0(5) . . ?
C22 C21 C20 111.2(5) . . ?
N5 C21 H5 109.2 . . ?
C22 C21 H5 109.2 . . ?
C20 C21 H5 109.2 . . ?
C19 C20 C21 103.7(5) . . ?
C19 C20 H4A 111.0 . . ?
C21 C20 H4A 111.0 . . ?
C19 C20 H4B 111.0 . . ?
C21 C20 H4B 111.0 . . ?
H4A C20 H4B 109.0 . . ?
C23 N8 C25 120.2(5) . . ?
O6 C26 C27 111.6(4) . . ?
O6 C26 H10A 109.3 . . ?
C27 C26 H10A 109.3 . . ?
O6 C26 H10B 109.3 . . ?
C27 C26 H10B 109.3 . . ?
H10A C26 H10B 108.0 . . ?
C32 C31 C30 120.7(5) . . ?
C32 C31 H13 119.7 . . ?
C30 C31 H13 119.7 . . ?
C21 N5 C17 113.3(5) . . ?
C21 N5 C18 104.1(4) . . ?
C17 N5 C18 112.6(5) . . ?
C31 C32 C27 120.7(6) . . ?
C31 C32 H12 119.6 . . ?
C27 C32 H12 119.6 . . ?
C14 C13 C12 119.8(6) . . ?
C14 C13 H31 120.1 . . ?
C12 C13 H31 120.1 . . ?
C13 C12 C11 120.7(5) . . ?
C13 C12 H32 119.6 . . ?
C11 C12 H32 119.6 . . ?
C31 C30 C29 119.5(5) . . ?
C31 C30 H14 120.2 . . ?
C29 C30 H14 120.2 . . ?
N3 C8 H24A 109.5 . . ?
N3 C8 H24B 109.5 . . ?
H24A C8 H24B 109.5 . . ?
N3 C8 H24C 109.5 . . ?
H24A C8 H24C 109.5 . . ?
H24B C8 H24C 109.5 . . ?
C18 C19 C20 104.9(5) . . ?
C18 C19 H3A 110.8 . . ?
C20 C19 H3A 110.8 . . ?
C18 C19 H3B 110.8 . . ?
C20 C19 H3B 110.8 . . ?
H3A C19 H3B 108.8 . . ?
O1 C6 N2 124.9(7) . . ?
O1 C6 C5 118.3(7) . . ?
N2 C6 C5 115.5(8) . . ?
O1 C6 C5A 124.3(7) . . ?
N2 C6 C5A 110.0(8) . . ?
N5 C18 C19 103.0(5) . . ?
N5 C18 H2A 111.2 . . ?
C19 C18 H2A 111.2 . . ?
N5 C18 H2B 111.2 . . ?
C19 C18 H2B 111.2 . . ?
H2A C18 H2B 109.1 . . ?
N5 C17 H1A 109.5 . . ?
N5 C17 H1B 109.5 . . ?
H1A C17 H1B 109.5 . . ?
N5 C17 H1C 109.5 . . ?
H1A C17 H1C 109.5 . . ?
H1B C17 H1C 109.5 . . ?
N1 C2 C3 106.5(11) . . ?
N1 C2 H18A 110.4 . . ?
C3 C2 H18A 110.4 . . ?
N1 C2 H18B 110.4 . . ?
C3 C2 H18B 110.4 . . ?
H18A C2 H18B 108.6 . . ?
N1 C1 H17A 109.5 . . ?
N1 C1 H17B 109.5 . . ?
H17A C1 H17B 109.5 . . ?
N1 C1 H17C 109.5 . . ?
H17A C1 H17C 109.5 . . ?
H17B C1 H17C 109.5 . . ?
C6 C5 N1 108.4(10) . . ?
C6 C5 C4 116.9(9) . . ?
N1 C5 C4 102.7(9) . . ?
C6 C5 H21 109.5 . . ?
N1 C5 H21 109.5 . . ?
C4 C5 H21 109.5 . . ?
C2 N1 C1 112.8(11) . . ?
C2 N1 C5 106.1(11) . . ?
C1 N1 C5 115.3(9) . . ?
C3 C4 C5 104.6(8) . . ?
C3 C4 H20A 110.8 . . ?
C5 C4 H20A 110.8 . . ?
C3 C4 H20B 110.8 . . ?
C5 C4 H20B 110.8 . . ?
H20A C4 H20B 108.9 . . ?
C2 C3 C4 104.8(10) . . ?
C2 C3 H19A 110.8 . . ?
C4 C3 H19A 110.8 . . ?
C2 C3 H19B 110.8 . . ?
C4 C3 H19B 110.8 . . ?
H19A C3 H19B 108.9 . . ?
N1A C5A C4A 104.2(12) . . ?
N1A C5A C6 112.4(10) . . ?
C4A C5A C6 114.4(13) . . ?
N1A C5A H21A 108.5 . . ?
C4A C5A H21A 108.5 . . ?
C6 C5A H21A 108.5 . . ?
C5A C4A C3A 105.1(14) . . ?
C5A C4A H20C 110.7 . . ?
C3A C4A H20C 110.7 . . ?
C5A C4A H20D 110.7 . . ?
C3A C4A H20D 110.7 . . ?
H20C C4A H20D 108.8 . . ?
N1A C1A H17D 109.5 . . ?
N1A C1A H17E 109.5 . . ?
H17D C1A H17E 109.5 . . ?
N1A C1A H17F 109.5 . . ?
H17D C1A H17F 109.5 . . ?
H17E C1A H17F 109.5 . . ?
C5A N1A C1A 113.0(10) . . ?
C5A N1A C2A 103.7(12) . . ?
C1A N1A C2A 111.7(12) . . ?
N1A C2A C3A 101.3(15) . . ?
N1A C2A H18C 111.5 . . ?
C3A C2A H18C 111.5 . . ?
N1A C2A H18D 111.5 . . ?
C3A C2A H18D 111.5 . . ?
H18C C2A H18D 109.3 . . ?
C2A C3A C4A 104.5(12) . . ?
C2A C3A H19C 110.8 . . ?
C4A C3A H19C 110.8 . . ?
C2A C3A H19D 110.8 . . ?
C4A C3A H19D 110.8 . . ?
H19C C3A H19D 108.9 . . ?

loop_
_geom_bond_atom_site_label_1
_geom_bond_atom_site_label_2
_geom_bond_distance
_geom_bond_site_symmetry_2
_geom_bond_publ_flag
O4 C22 1.235(7) . ?
O3 C9 1.360(6) . ?
O3 C10 1.429(7) . ?
N4 C7 1.327(7) . ?
N4 C9 1.361(7) . ?
C22 N6 1.354(7) . ?
C22 C21 1.520(9) . ?
N2 C6 1.372(8) . ?
N2 C7 1.391(8) . ?
N2 H36 1.02(6) . ?
N3 C7 1.329(7) . ?
N3 C8 1.439(9) . ?
N3 H35 0.78(7) . ?
O6 C25 1.365(7) . ?
O6 C26 1.453(7) . ?
C16 C15 1.391(7) . ?
C16 C11 1.398(8) . ?
C16 H28 0.9500 . ?
O5 C25 1.229(7) . ?
N7 C23 1.323(7) . ?
N7 C24 1.451(7) . ?
N7 H34 0.91(6) . ?
C15 C14 1.390(9) . ?
C15 H29 0.9500 . ?
N6 C23 1.388(7) . ?
N6 H33 0.84(6) . ?
C27 C28 1.388(9) . ?
C27 C32 1.394(8) . ?
C27 C26 1.512(7) . ?
C14 C13 1.384(8) . ?
C14 H30 0.9500 . ?
C28 C29 1.375(9) . ?
C28 H16 0.9500 . ?
C9 O2 1.221(7) . ?
C25 N8 1.355(7) . ?
C10 C11 1.500(7) . ?
C10 H26A 0.9900 . ?
C10 H26B 0.9900 . ?
C24 H8A 0.9800 . ?
C24 H8B 0.9800 . ?
C24 H8C 0.9800 . ?
C11 C12 1.392(9) . ?
C23 N8 1.317(7) . ?
C29 C30 1.395(8) . ?
C29 H15 0.9500 . ?
O1 C6 1.222(8) . ?
C21 N5 1.444(8) . ?
C21 C20 1.573(7) . ?
C21 H5 1.0000 . ?
C20 C19 1.526(9) . ?
C20 H4A 0.9900 . ?
C20 H4B 0.9900 . ?
C26 H10A 0.9900 . ?
C26 H10B 0.9900 . ?
C31 C32 1.373(7) . ?
C31 C30 1.376(9) . ?
C31 H13 0.9500 . ?
N5 C17 1.451(7) . ?
N5 C18 1.470(8) . ?
C32 H12 0.9500 . ?
C13 C12 1.390(8) . ?
C13 H31 0.9500 . ?
C12 H32 0.9500 . ?
C30 H14 0.9500 . ?
C8 H24A 0.9800 . ?
C8 H24B 0.9800 . ?
C8 H24C 0.9800 . ?
C19 C18 1.519(8) . ?
C19 H3A 0.9900 . ?
C19 H3B 0.9900 . ?
C6 C5 1.388(15) . ?
C6 C5A 1.670(17) . ?
C18 H2A 0.9900 . ?
C18 H2B 0.9900 . ?
C17 H1A 0.9800 . ?
C17 H1B 0.9800 . ?
C17 H1C 0.9800 . ?
C2 N1 1.45(2) . ?
C2 C3 1.520(16) . ?
C2 H18A 0.9900 . ?
C2 H18B 0.9900 . ?
C1 N1 1.461(14) . ?
C1 H17A 0.9800 . ?
C1 H17B 0.9800 . ?
C1 H17C 0.9800 . ?
C5 N1 1.466(14) . ?
C5 C4 1.545(14) . ?
C5 H21 1.0000 . ?
C4 C3 1.537(15) . ?
C4 H20A 0.9900 . ?
C4 H20B 0.9900 . ?
C3 H19A 0.9900 . ?
C3 H19B 0.9900 . ?
C5A N1A 1.46(2) . ?
C5A C4A 1.537(18) . ?
C5A H21A 1.0000 . ?
C4A C3A 1.55(2) . ?
C4A H20C 0.9900 . ?
C4A H20D 0.9900 . ?
C1A N1A 1.473(13) . ?
C1A H17D 0.9800 . ?
C1A H17E 0.9800 . ?
C1A H17F 0.9800 . ?
N1A C2A 1.52(2) . ?
C2A C3A 1.527(19) . ?
C2A H18C 0.9900 . ?
C2A H18D 0.9900 . ?
C3A H19C 0.9900 . ?
C3A H19D 0.9900 . ?
